data_7118592
loop_
_publ_author_name
'Wang, Xiuli'
'Gao, Wen-Yang'
'Luan, Jian'
'Wojtas, Lukasz'
'Ma, Shengqian'

_publ_section_title
;
 An effective strategy to boost the robustness of metal-organic frameworks
 via introduction of size-matching ligand braces.
;
_journal_issue 9
_journal_name_full 'Chemical communications (Cambridge, England)'
_journal_page_first 1971
_journal_page_last 1974
_journal_paper_doi 10.1039/c5cc09432a
_journal_volume 52
_journal_year 2016
_chemical_formula_moiety 'C62 H32 Co3 N3.25 O14, C3 N O0.5, 0.5(C4 N O), C2 N'
_chemical_formula_sum 'C69 H32 Co3 N5.75 O15'
_chemical_formula_weight 1358.29
_chemical_melting_point ?
_space_group_crystal_system monoclinic
_space_group_IT_number 14
_space_group_name_Hall '-P 2yn'
_space_group_name_H-M_alt 'P 1 21/n 1'
_symmetry_space_group_name_Hall '-P 2yn'
_symmetry_space_group_name_H-M 'P 1 21/n 1'
_atom_sites_solution_hydrogens geom
_audit_creation_date 2015-11-06
_audit_creation_method
;
Olex2 1.2
(compiled 2015.09.30 svn.r3233 for OlexSys, GUI svn.r5103)
;
_audit_update_record
;
2015-11-09 deposited with the CCDC.
2015-12-10 downloaded from the CCDC.
;
_cell_angle_alpha 90
_cell_angle_beta 90.155(2)
_cell_angle_gamma 90
_cell_formula_units_Z 4
_cell_length_a 15.6069(4)
_cell_length_b 26.4325(8)
_cell_length_c 16.6221(5)
_cell_measurement_reflns_used 4235
_cell_measurement_temperature 233(2)
_cell_measurement_theta_max 66.88
_cell_measurement_theta_min 3.29
_cell_volume 6857.1(3)
_computing_cell_refinement 'SAINT v8.34A (Bruker, 2013)'
_computing_data_reduction 'SAINT v8.34A (Bruker, 2013)'
_computing_molecular_graphics 'Olex2 (Dolomanov et al., 2009)'
_computing_publication_material 'Olex2 (Dolomanov et al., 2009)'
_computing_structure_refinement 'XL (Sheldrick, 2008)'
_diffrn_ambient_temperature 233.15
_diffrn_measured_fraction_theta_full 0.972
_diffrn_measured_fraction_theta_max 0.964
_diffrn_measurement_device_type 'Bruker APEX-II CCD'
_diffrn_measurement_method '\f and \w scans'
_diffrn_radiation_type CuK\a
_diffrn_radiation_wavelength 1.54178
_diffrn_reflns_av_R_equivalents 0.1311
_diffrn_reflns_av_unetI/netI 0.1057
_diffrn_reflns_laue_measured_fraction_full 0.972
_diffrn_reflns_laue_measured_fraction_max 0.964
_diffrn_reflns_limit_h_max 18
_diffrn_reflns_limit_h_min -18
_diffrn_reflns_limit_k_max 30
_diffrn_reflns_limit_k_min -31
_diffrn_reflns_limit_l_max 19
_diffrn_reflns_limit_l_min -19
_diffrn_reflns_number 62684
_diffrn_reflns_point_group_measured_fraction_full 0.972
_diffrn_reflns_point_group_measured_fraction_max 0.964
_diffrn_reflns_theta_full 67.679
_diffrn_reflns_theta_max 68.621
_diffrn_reflns_theta_min 4.225
_diffrn_standards_number 0
_exptl_absorpt_coefficient_mu 6.182
_exptl_absorpt_correction_T_max 0.7531
_exptl_absorpt_correction_T_min 0.3105
_exptl_absorpt_correction_type multi-scan
_exptl_absorpt_process_details
;
SADABS-2014/5 (Bruker,2014/5) was used for absorption correction.
wR2(int) was 0.1390 before and 0.0817 after correction.
The Ratio of minimum to maximum transmission is 0.4123.
The \l/2 correction factor is 0.00150.
;
_exptl_crystal_colour red
_exptl_crystal_density_diffrn 1.316
_exptl_crystal_description block
_exptl_crystal_F_000 2749
_exptl_crystal_size_max 0.24
_exptl_crystal_size_mid 0.15
_exptl_crystal_size_min 0.13
_refine_diff_density_max 0.846
_refine_diff_density_min -0.495
_refine_diff_density_rms 0.091
_refine_ls_extinction_method none
_refine_ls_goodness_of_fit_ref 1.020
_refine_ls_hydrogen_treatment constr
_refine_ls_matrix_type full
_refine_ls_number_parameters 841
_refine_ls_number_reflns 12196
_refine_ls_number_restraints 149
_refine_ls_restrained_S_all 1.023
_refine_ls_R_factor_all 0.1215
_refine_ls_R_factor_gt 0.0695
_refine_ls_shift/su_max 0.000
_refine_ls_shift/su_mean 0.000
_refine_ls_structure_factor_coef Fsqd
_refine_ls_weighting_details 'w=1/[\s^2^(Fo^2^)+(0.0974P)^2^+10.0378P] where P=(Fo^2^+2Fc^2^)/3'
_refine_ls_weighting_scheme calc
_refine_ls_wR_factor_gt 0.1786
_refine_ls_wR_factor_ref 0.2069
_reflns_Friedel_coverage 0.000
_reflns_number_gt 7836
_reflns_number_total 12196
_reflns_threshold_expression 'I > 2\s(I)'
_cod_data_source_file c5cc09432a2.cif
_cod_data_source_block xiuli_co8_dma_0m
_cod_depositor_comments
;
The following automatic conversions were performed:

'_chemical_melting_point' value 'Not measured' was changed to '?' -
the value is undefined or not given.

Automatic conversion script
Id: cif_fix_values 4268 2015-11-12 08:31:59Z antanas 
;
_cod_database_code 7118592
_shelx_space_group_comment
;
The symmetry employed for this shelxl refinement is uniquely defined
by the following loop, which should always be used as a source of
symmetry information in preference to the above space-group names.
They are only intended as comments.
;
_shelx_estimated_absorpt_t_max 0.500
_shelx_estimated_absorpt_t_min 0.318
_olex2_refinement_description
;
1. Fixed Uiso
 At 1.2 times of:
  All C(H) groups
2. Shared sites
{O92, O91}
3. Restrained distances
 N99-C101 = N99-C100
 1.45 with sigma of 0.02
 N95-C96 = N95-C97
 1.45 with sigma of 0.02
 N103-C102 = N103-C104
 1.45 with sigma of 0.02
 O105-C106
 1.23 with sigma of 0.02
 C115-C116
 1.53 with sigma of 0.01
 N118-C119 = N118-C117
 1.45 with sigma of 0.01
 N118-C115
 1.32 with sigma of 0.01
 C121-N120
 1.4 with sigma of 0.02
 N120-C119
 1.45 with sigma of 0.02
 C97-C98
 1.53 with sigma of 0.02
 N99-C98
 1.32 with sigma of 0.02
 N112-C111 = N112-C113
 1.45 with sigma of 0.02
 C107-C106
 1.53 with sigma of 0.02
 N108-C109 = N108-C110
 1.45 with sigma of 0.02
 O122-C123
 1.23 with sigma of 0.01
 C124-C123
 1.53 with sigma of 0.01
 N126-C127 = N126-C125
 1.45 with sigma of 0.01
 N129-C130
 1.45 with sigma of 0.01
 C128-N129
 1.45 with sigma of 0.01
 O114-C115
 1.23 with sigma of 0.01
 N95-C93
 1.32 with sigma of 0.02
 C94-C93
 1.53 with sigma of 0.02
 O91-C98 = O92-C93
 1.23 with sigma of 0.02
 C96-C97
 2.47 with sigma of 0.04
 C101-C100
 2.47 with sigma of 0.04
 C97-N99
 2.4 with sigma of 0.04
 C94-N95
 2.4 with sigma of 0.04
 C102-C104
 2.47 with sigma of 0.04
 C117-C119
 2.47 with sigma of 0.02
 C117-C115
 2.41 with sigma of 0.02
 C115-C119
 2.41 with sigma of 0.02
 N118-C116
 2.4 with sigma of 0.01
 C100-C98
 2.41 with sigma of 0.04
 C111-C113
 2.47 with sigma of 0.04
 C109-C110
 2.47 with sigma of 0.04
 C110-C106
 2.41 with sigma of 0.04
 C106-C109
 2.41 with sigma of 0.04
 N108-O105
 2.26 with sigma of 0.04
 N108-C107
 2.4 with sigma of 0.02
 O122-C124
 2.43 with sigma of 0.01
 N126-O122
 2.26 with sigma of 0.01
 N126-C124
 2.4 with sigma of 0.01
 C123-C125
 2.41 with sigma of 0.01
 C127-C123
 2.41 with sigma of 0.01
 C127-C125
 2.47 with sigma of 0.01
 C130-C128
 2.47 with sigma of 0.01
 O114-N118
 2.26 with sigma of 0.01
 C93-C97
 2.41 with sigma of 0.04
 C96-C93
 2.41 with sigma of 0.04
 O92-C94
 2.43 with sigma of 0.04
4. Restrained planarity
 O105, C106, C107, N108, C109, C110
 with sigma of 0.1
 O122, C123, C124, C125, N126, C127
 with sigma of 0.1
 O114, C115, C116, C117, N118, C119
 with sigma of 0.01
5. Uiso/Uaniso restraints and constraints
C102 \\sim N103 \\sim C104: within 2A with sigma of 0.04 and sigma for terminal
atoms of 0.08
C109 \\sim C113: within 2A with sigma of 0.04 and sigma for terminal atoms of
0.08
N108 \\sim N112: within 2A with sigma of 0.04 and sigma for terminal atoms of
0.08
N126 \\sim O122 \\sim C123 \\sim C124 \\sim C125 \\sim C127 \\sim C128 \\sim
N129 \\sim C130: within 2A with sigma of 0.04 and sigma for terminal atoms of
0.08
N118 \\sim O114 \\sim C115 \\sim C116 \\sim C117 \\sim C119 \\sim N120 \\sim
C121: within 2A with sigma of 0.04 and sigma for terminal atoms of 0.08
O91 \\sim O92 \\sim C93 \\sim C94 \\sim N95 \\sim C96 \\sim C97 \\sim C98 \\sim
N99 \\sim C100 \\sim C101 \\sim C102 \\sim N103 \\sim C104: within 2A with
sigma of 0.04 and sigma for terminal atoms of 0.08
Uanis(O131) \\sim Ueq: with sigma of 0.0025 and sigma for terminal atoms of 0.01
Uiso(O92) = Uiso(O91)
6. Others
 Fixed Sof: O91(0.3) O92(0.2) C93(0.2) C94(0.2) N95(0.2) C96(0.2) C97(0.5)
 C98(0.3) N99(0.3) C100(0.3) C101(0.3) C102(0.5) N103(0.5) C104(0.5) O105(0.5)
 C106(0.25) C107(0.25) N108(0.25) C109(0.25) C110(0.25) O114(0.5) C115(0.5)
 C116(0.5) C117(0.5) N118(0.5) N120(0.5) C121(0.5) O122(0.5) C123(0.5)
 C124(0.5) C125(0.5) N126(0.5) C127(0.5) C128(0.5) N129(0.5) C130(0.5)
 C111(0.5) N112(0.5) C113(0.5)
7.a Aromatic/amide H refined with riding coordinates:
 C12(H12), C13(H13), C14(H14), C15(H15), C19(H19), C20(H20), C21(H21),
 C22(H22), C39(H39), C40(H40), C41(H41), C42(H42), C46(H46), C47(H47), C48(H48),
  C49(H49), C54(H54), C55(H55), C59(H59), C60(H60), C67(H67), C68(H68),
 C69(H69), C70(H70), C72(H72), C73(H73), C75(H75), C76(H76), C78(H78), C79(H79),
  C81(H81), C82(H82)
;
_shelx_shelxl_version_number 2014/7
_olex2_submission_special_instructions 'No special instructions were received'

loop_
_space_group_symop_operation_xyz
'x, y, z'
'-x+1/2, y+1/2, -z+1/2'
'-x, -y, -z'
'x-1/2, -y-1/2, z-1/2'

loop_
_atom_site_label
_atom_site_type_symbol
_atom_site_fract_x
_atom_site_fract_y
_atom_site_fract_z
_atom_site_U_iso_or_equiv
_atom_site_adp_type
_atom_site_occupancy
_atom_site_site_symmetry_order
_atom_site_calc_flag
_atom_site_refinement_flags_posn
_atom_site_refinement_flags_adp
_atom_site_refinement_flags_occupancy
_atom_site_disorder_assembly
_atom_site_disorder_group
Co1 Co 0.41582(5) 0.36329(3) 0.74952(5) 0.0221(2) Uani 1 1 d . . . . .
Co2 Co 0.54511(5) 0.25655(3) 0.75191(5) 0.0185(2) Uani 1 1 d . . . . .
Co3 Co 0.13883(5) 0.12329(3) 0.25012(5) 0.0194(2) Uani 1 1 d . . . . .
O4 O 0.6199(2) 0.26428(14) 0.6497(2) 0.0295(9) Uani 1 1 d . . . . .
O5 O 0.7064(2) 0.33095(14) 0.6726(2) 0.0311(9) Uani 1 1 d . . . . .
C6 C 0.6831(3) 0.2919(2) 0.6353(3) 0.0248(12) Uani 1 1 d . . . . .
O7 O 0.8656(2) 0.18929(15) 0.3292(2) 0.0343(9) Uani 1 1 d . . . . .
C8 C 0.8958(3) 0.2266(2) 0.3664(3) 0.0268(12) Uani 1 1 d . . . . .
O9 O 0.9636(2) 0.24993(15) 0.3514(2) 0.0330(9) Uani 1 1 d . . . . .
C10 C 0.8436(3) 0.2445(2) 0.4369(3) 0.0270(12) Uani 1 1 d . . . . .
C11 C 0.7898(4) 0.2871(2) 0.4275(4) 0.0343(14) Uani 1 1 d . . . . .
C12 C 0.7854(5) 0.3146(3) 0.3538(4) 0.056(2) Uani 1 1 d . . . . .
H12 H 0.8211 0.3056 0.3107 0.067 Uiso 1 1 calc R . . . .
C13 C 0.7306(6) 0.3534(4) 0.3457(5) 0.080(3) Uani 1 1 d . . . . .
H13 H 0.7264 0.3701 0.2958 0.096 Uiso 1 1 calc R . . . .
C14 C 0.6792(6) 0.3698(3) 0.4100(5) 0.077(3) Uani 1 1 d . . . . .
H14 H 0.6431 0.3979 0.4032 0.093 Uiso 1 1 calc R . . . .
C15 C 0.6813(5) 0.3454(3) 0.4817(4) 0.0480(18) Uani 1 1 d . . . . .
H15 H 0.6464 0.3567 0.5241 0.058 Uiso 1 1 calc R . . . .
C16 C 0.7360(4) 0.3029(2) 0.4933(3) 0.0307(13) Uani 1 1 d . . . . .
C17 C 0.7387(3) 0.2759(2) 0.5658(3) 0.0271(12) Uani 1 1 d . . . . .
C18 C 0.7909(3) 0.2337(2) 0.5747(3) 0.0283(12) Uani 1 1 d . . . . .
C19 C 0.7943(5) 0.2055(3) 0.6482(4) 0.0494(18) Uani 1 1 d . . . . .
H19 H 0.7614 0.2160 0.6924 0.059 Uiso 1 1 calc R . . . .
C20 C 0.8438(5) 0.1639(3) 0.6546(5) 0.072(3) Uani 1 1 d . . . . .
H20 H 0.8447 0.1459 0.7034 0.086 Uiso 1 1 calc R . . . .
C21 C 0.8944(5) 0.1469(3) 0.5900(5) 0.059(2) Uani 1 1 d . . . . .
H21 H 0.9275 0.1174 0.5954 0.071 Uiso 1 1 calc R . . . .
C22 C 0.8952(4) 0.1729(2) 0.5202(4) 0.0402(15) Uani 1 1 d . . . . .
H22 H 0.9305 0.1618 0.4781 0.048 Uiso 1 1 calc R . . . .
C23 C 0.8435(3) 0.2171(2) 0.5089(3) 0.0269(12) Uani 1 1 d . . . . .
O31 O 0.4423(2) 0.24311(14) 0.6747(2) 0.0310(9) Uani 1 1 d . . . . .
O32 O 0.3871(3) 0.31998(15) 0.6513(2) 0.0395(10) Uani 1 1 d . . . . .
C33 C 0.3969(3) 0.2741(2) 0.6378(3) 0.0273(12) Uani 1 1 d . . . . .
O34 O 0.1506(2) 0.23879(14) 0.3283(2) 0.0333(10) Uani 1 1 d . . . . .
O35 O 0.1917(2) 0.15870(14) 0.3499(2) 0.0316(9) Uani 1 1 d . . . . .
C36 C 0.1913(3) 0.2051(2) 0.3640(3) 0.0269(12) Uani 1 1 d . . . . .
C37 C 0.2446(3) 0.2225(2) 0.4356(3) 0.0271(12) Uani 1 1 d . . . . .
C38 C 0.2058(3) 0.2330(2) 0.5081(4) 0.0304(13) Uani 1 1 d . . . . .
C39 C 0.1143(4) 0.2304(3) 0.5191(4) 0.0453(17) Uani 1 1 d . . . . .
H39 H 0.0789 0.2231 0.4748 0.054 Uiso 1 1 calc R . . . .
C40 C 0.0784(4) 0.2383(3) 0.5926(5) 0.063(2) Uani 1 1 d . . . . .
H40 H 0.0186 0.2360 0.5984 0.076 Uiso 1 1 calc R . . . .
C41 C 0.1302(5) 0.2499(4) 0.6604(5) 0.079(3) Uani 1 1 d . . . . .
H41 H 0.1046 0.2547 0.7110 0.094 Uiso 1 1 calc R . . . .
C42 C 0.2163(4) 0.2540(3) 0.6527(4) 0.059(2) Uani 1 1 d . . . . .
H42 H 0.2499 0.2613 0.6983 0.071 Uiso 1 1 calc R . . . .
C43 C 0.2571(4) 0.2475(2) 0.5765(4) 0.0345(14) Uani 1 1 d . . . . .
C44 C 0.3449(3) 0.2541(2) 0.5662(3) 0.0269(12) Uani 1 1 d . . . . .
C45 C 0.3841(3) 0.2456(2) 0.4929(4) 0.0311(13) Uani 1 1 d . . . . .
C46 C 0.4742(4) 0.2531(3) 0.4806(4) 0.0435(16) Uani 1 1 d . . . . .
H46 H 0.5090 0.2631 0.5240 0.052 Uiso 1 1 calc R . . . .
C47 C 0.5093(4) 0.2460(3) 0.4084(5) 0.064(2) Uani 1 1 d . . . . .
H47 H 0.5683 0.2517 0.4015 0.076 Uiso 1 1 calc R . . . .
C48 C 0.4593(5) 0.2300(4) 0.3418(5) 0.073(3) Uani 1 1 d . . . . .
H48 H 0.4850 0.2252 0.2913 0.087 Uiso 1 1 calc R . . . .
C49 C 0.3745(4) 0.2215(3) 0.3511(4) 0.054(2) Uani 1 1 d . . . . .
H49 H 0.3422 0.2103 0.3067 0.064 Uiso 1 1 calc R . . . .
C50 C 0.3331(4) 0.2289(2) 0.4255(4) 0.0317(13) Uani 1 1 d . . . . .
O51 O 0.0785(3) 0.07119(15) 0.3249(2) 0.0384(10) Uani 1 1 d . . . . .
O52 O -0.0589(3) 0.09169(16) 0.3481(2) 0.0401(10) Uani 1 1 d . . . . .
C53 C 0.0094(4) 0.0682(2) 0.3629(3) 0.0314(13) Uani 1 1 d . . . . .
C54 C 0.1266(5) 0.1046(3) 0.5882(5) 0.065(2) Uani 1 1 d . . . . .
H54 H 0.1573 0.1351 0.5935 0.078 Uiso 1 1 calc R . . . .
C55 C 0.0931(4) 0.0914(2) 0.5158(4) 0.0424(16) Uani 1 1 d . . . . .
H55 H 0.1015 0.1128 0.4713 0.051 Uiso 1 1 calc R . . . .
C56 C 0.0458(4) 0.0463(2) 0.5059(4) 0.0344(14) Uani 1 1 d . . . . .
C57 C 0.0064(4) 0.0325(2) 0.4340(3) 0.0301(13) Uani 1 1 d . . . . .
C58 C -0.0365(4) -0.0131(2) 0.4262(4) 0.0349(14) Uani 1 1 d . . . . .
C59 C -0.0724(5) -0.0285(3) 0.3509(4) 0.057(2) Uani 1 1 d . . . . .
H59 H -0.0660 -0.0078 0.3054 0.069 Uiso 1 1 calc R . . . .
C60 C -0.1156(6) -0.0728(3) 0.3444(5) 0.074(3) Uani 1 1 d . . . . .
H60 H -0.1385 -0.0825 0.2943 0.089 Uiso 1 1 calc R . . . .
O61 O -0.0516(2) 0.07994(15) 0.1702(2) 0.0349(10) Uani 1 1 d . . . . .
O62 O 0.0890(2) 0.08867(15) 0.1475(2) 0.0341(9) Uani 1 1 d . . . . .
C63 C 0.0161(4) 0.07118(19) 0.1325(3) 0.0260(12) Uani 1 1 d . . . . .
C64 C -0.0241(4) 0.0515(2) -0.0101(3) 0.0318(13) Uani 1 1 d . . . . .
C65 C 0.0090(3) 0.0350(2) 0.0634(3) 0.0276(12) Uani 1 1 d . . . . .
C66 C 0.0327(4) -0.0154(2) 0.0760(3) 0.0314(13) Uani 1 1 d . . . . .
C67 C 0.0653(6) -0.0332(3) 0.1501(4) 0.061(2) Uani 1 1 d . . . . .
H67 H 0.0723 -0.0104 0.1929 0.073 Uiso 1 1 calc R . . . .
C68 C 0.0865(8) -0.0815(3) 0.1607(5) 0.102(4) Uani 1 1 d . . . . .
H68 H 0.1062 -0.0923 0.2114 0.123 Uiso 1 1 calc R . . . .
C69 C 0.0801(7) -0.1174(3) 0.0970(5) 0.088(3) Uani 1 1 d . . . . .
H69 H 0.0975 -0.1510 0.1050 0.105 Uiso 1 1 calc R . . . .
C70 C 0.0486(5) -0.1025(2) 0.0247(4) 0.055(2) Uani 1 1 d . . . . .
H70 H 0.0428 -0.1265 -0.0168 0.066 Uiso 1 1 calc R . . . .
N71 N 0.5710(3) 0.17673(16) 0.7526(3) 0.0302(11) Uani 1 1 d . . . . .
C72 C 0.5817(5) 0.1509(2) 0.6858(4) 0.053(2) Uani 1 1 d . . . . .
H72 H 0.5676 0.1669 0.6370 0.064 Uiso 1 1 calc R . . . .
C73 C 0.6121(6) 0.1021(3) 0.6825(4) 0.060(2) Uani 1 1 d . . . . .
H73 H 0.6180 0.0857 0.6326 0.072 Uiso 1 1 calc R . . . .
C74 C 0.6336(4) 0.0775(2) 0.7520(4) 0.0410(15) Uani 1 1 d . . . . .
C75 C 0.6217(8) 0.1038(3) 0.8219(5) 0.096(4) Uani 1 1 d . . . . .
H75 H 0.6360 0.0888 0.8714 0.115 Uiso 1 1 calc R . . . .
C76 C 0.5888(7) 0.1526(3) 0.8202(5) 0.085(3) Uani 1 1 d . . . . .
H76 H 0.5787 0.1692 0.8693 0.102 Uiso 1 1 calc R . . . .
C77 C 0.6730(4) 0.0260(2) 0.7509(4) 0.0403(15) Uani 1 1 d . . . . .
C78 C 0.6982(6) 0.0020(3) 0.6799(5) 0.076(3) Uani 1 1 d . . . . .
H78 H 0.6865 0.0171 0.6299 0.092 Uiso 1 1 calc R . . . .
C79 C 0.7397(6) -0.0434(3) 0.6831(5) 0.068(3) Uani 1 1 d . . . . .
H79 H 0.7540 -0.0592 0.6343 0.081 Uiso 1 1 calc R . . . .
N80 N 0.7610(3) -0.06654(17) 0.7513(3) 0.0337(11) Uani 1 1 d . . . . .
C81 C 0.7346(5) -0.0454(3) 0.8185(4) 0.0518(19) Uani 1 1 d . . . . .
H81 H 0.7468 -0.0620 0.8672 0.062 Uiso 1 1 calc R . . . .
C82 C 0.6901(5) -0.0004(3) 0.8214(4) 0.054(2) Uani 1 1 d . . . . .
H82 H 0.6713 0.0124 0.8711 0.065 Uiso 1 1 calc R . . . .
O91 O 0.2850(6) 0.3966(3) 0.7259(6) 0.037(2) Uiso 0.3 1 d D U P A 1
O92 O 0.2850(6) 0.3966(3) 0.7259(6) 0.037(2) Uiso 0.2 1 d D U P A 2
C93 C 0.261(3) 0.4111(9) 0.6573(15) 0.065(9) Uiso 0.2 1 d D U P A 2
C94 C 0.219(4) 0.3743(15) 0.597(3) 0.081(19) Uiso 0.2 1 d D U P A 2
N95 N 0.266(2) 0.4580(9) 0.6294(14) 0.057(7) Uiso 0.2 1 d D U P A 2
C96 C 0.265(4) 0.4746(17) 0.5461(17) 0.073(14) Uiso 0.2 1 d D U P A 2
C97 C 0.2880(14) 0.4923(7) 0.6928(13) 0.098(6) Uiso 0.5 1 d D U P . .
C98 C 0.2700(16) 0.4340(6) 0.6782(12) 0.050(5) Uiso 0.3 1 d D U P A 1
N99 N 0.2382(18) 0.4249(8) 0.6051(12) 0.074(7) Uiso 0.3 1 d D U P A 1
C100 C 0.235(2) 0.4638(11) 0.5414(16) 0.071(9) Uiso 0.3 1 d D U P A 1
C101 C 0.224(3) 0.3741(10) 0.573(3) 0.074(11) Uiso 0.3 1 d D U P A 1
C102 C 0.248(2) 0.3908(10) 0.5466(17) 0.128(10) Uiso 0.5 1 d D U P A 3
N103 N 0.2773(14) 0.4274(8) 0.6033(12) 0.103(6) Uiso 0.5 1 d D U P A 3
C104 C 0.270(2) 0.4825(9) 0.593(2) 0.139(9) Uiso 0.5 1 d D U P A 3
O105 O 0.2884(6) 0.3976(4) 0.7635(7) 0.049(3) Uiso 0.5 1 d D . P A 3
C106 C 0.2424(13) 0.3838(9) 0.8231(14) 0.088(12) Uiso 0.25 1 d D . P A 3
C107 C 0.181(3) 0.3361(12) 0.815(3) 0.109(15) Uiso 0.25 1 d D . P A 3
N108 N 0.235(2) 0.4025(11) 0.8937(15) 0.085(12) Uiso 0.25 1 d D U P A 3
C109 C 0.275(2) 0.4447(11) 0.9311(19) 0.058(9) Uiso 0.25 1 d D U P A 3
C110 C 0.178(2) 0.3714(15) 0.945(2) 0.109(16) Uiso 0.25 1 d D . P A 3
O131 O 0.53318(17) 0.33213(10) 0.75658(18) 0.0098(6) Uani 1 1 d . U . . .
O114 O 0.5397(14) 0.0362(7) 0.1023(16) 0.244(13) Uiso 0.5 1 d D U P B 1
C115 C 0.4945(10) 0.0739(6) 0.0865(12) 0.256(18) Uiso 0.5 1 d D U P B 1
C116 C 0.4544(16) 0.0900(10) 0.0060(11) 0.153(11) Uiso 0.5 1 d D U P B 1
C117 C 0.5090(15) 0.0967(10) 0.2258(12) 0.135(10) Uiso 0.5 1 d D U P B 1
N118 N 0.4762(10) 0.1066(6) 0.1462(11) 0.206(13) Uiso 0.5 1 d D U P B 1
C119 C 0.4240(11) 0.1505(6) 0.1303(11) 0.209(8) Uiso 1 1 d D U . . .
N120 N 0.4699(16) 0.1052(9) 0.0948(16) 0.148(8) Uiso 0.5 1 d D U P B 2
C121 C 0.522(2) 0.0793(14) 0.158(2) 0.165(12) Uiso 0.5 1 d D U P B 2
O122 O 0.3601(15) 0.1336(8) 0.6393(14) 0.201(10) Uiso 0.5 1 d D U P C 2
C123 C 0.3796(13) 0.0921(9) 0.6105(13) 0.226(17) Uiso 0.5 1 d D U P C 2
C124 C 0.394(3) 0.0844(13) 0.5202(12) 0.216(18) Uiso 0.5 1 d D U P C 2
C125 C 0.387(2) 0.0546(11) 0.7420(13) 0.195(15) Uiso 0.5 1 d D U P C 2
N126 N 0.385(3) 0.0505(9) 0.6549(14) 0.258(17) Uiso 0.5 1 d D U P C 2
C127 C 0.411(3) 0.0026(9) 0.6204(19) 0.222(19) Uiso 0.5 1 d D U P C 2
C128 C 0.383(6) 0.031(2) 0.656(2) 0.30(3) Uiso 0.5 1 d D U P D 1
N129 N 0.393(2) 0.0670(11) 0.590(2) 0.197(12) Uiso 0.5 1 d D U P D 1
C130 C 0.407(3) 0.0445(18) 0.511(2) 0.24(2) Uiso 0.5 1 d D U P D 1
C111 C 0.1764(12) 0.3551(8) 0.8949(14) 0.091(6) Uiso 0.5 1 d D . P E 1
N112 N 0.2492(10) 0.3863(6) 0.8913(9) 0.066(5) Uiso 0.5 1 d D U P E 1
C113 C 0.2603(13) 0.4251(8) 0.9535(12) 0.083(6) Uiso 0.5 1 d D U P E 1

loop_
_atom_site_aniso_label
_atom_site_aniso_U_11
_atom_site_aniso_U_22
_atom_site_aniso_U_33
_atom_site_aniso_U_23
_atom_site_aniso_U_13
_atom_site_aniso_U_12
Co1 0.0243(4) 0.0177(4) 0.0242(5) -0.0004(3) -0.0005(3) 0.0013(3)
Co2 0.0209(4) 0.0155(4) 0.0191(5) -0.0002(3) -0.0002(3) 0.0008(3)
Co3 0.0236(4) 0.0144(4) 0.0201(5) -0.0001(3) -0.0009(3) 0.0005(3)
O4 0.031(2) 0.030(2) 0.027(2) -0.0071(16) 0.0104(16) -0.0013(17)
O5 0.031(2) 0.029(2) 0.034(2) -0.0061(17) 0.0080(17) -0.0025(16)
C6 0.027(3) 0.026(3) 0.021(3) 0.000(2) 0.001(2) 0.006(2)
O7 0.035(2) 0.032(2) 0.036(3) -0.0074(18) 0.0093(18) 0.0001(18)
C8 0.028(3) 0.029(3) 0.024(3) 0.002(2) 0.004(2) 0.006(2)
O9 0.040(2) 0.032(2) 0.027(2) -0.0043(17) 0.0104(18) -0.0039(18)
C10 0.028(3) 0.026(3) 0.027(3) -0.002(2) 0.007(2) 0.001(2)
C11 0.042(3) 0.032(3) 0.029(4) 0.001(3) 0.008(3) 0.003(3)
C12 0.074(5) 0.063(5) 0.030(4) 0.018(3) 0.025(4) 0.027(4)
C13 0.101(7) 0.091(7) 0.048(5) 0.040(5) 0.031(5) 0.052(6)
C14 0.105(7) 0.071(6) 0.055(5) 0.024(4) 0.023(5) 0.060(5)
C15 0.059(4) 0.045(4) 0.040(4) 0.004(3) 0.019(3) 0.024(3)
C16 0.037(3) 0.030(3) 0.025(3) -0.001(2) 0.007(2) 0.003(2)
C17 0.026(3) 0.027(3) 0.028(3) -0.004(2) 0.007(2) -0.002(2)
C18 0.031(3) 0.031(3) 0.023(3) 0.001(2) 0.007(2) 0.001(2)
C19 0.061(4) 0.063(5) 0.025(4) 0.010(3) 0.013(3) 0.022(4)
C20 0.081(6) 0.085(6) 0.050(5) 0.034(4) 0.020(4) 0.045(5)
C21 0.067(5) 0.054(5) 0.057(5) 0.019(4) 0.015(4) 0.037(4)
C22 0.040(3) 0.045(4) 0.036(4) 0.001(3) 0.010(3) 0.014(3)
C23 0.027(3) 0.027(3) 0.027(3) -0.004(2) 0.000(2) 0.002(2)
O31 0.032(2) 0.032(2) 0.030(2) -0.0029(17) -0.0113(17) -0.0028(17)
O32 0.053(3) 0.033(2) 0.033(3) -0.0033(18) -0.018(2) -0.0027(19)
C33 0.026(3) 0.030(3) 0.025(3) -0.002(2) -0.003(2) -0.005(2)
O34 0.038(2) 0.027(2) 0.036(3) -0.0020(17) -0.0187(18) 0.0015(17)
O35 0.039(2) 0.025(2) 0.031(2) -0.0020(16) -0.0127(18) -0.0011(17)
C36 0.024(3) 0.032(3) 0.025(3) -0.001(2) -0.002(2) -0.005(2)
C37 0.030(3) 0.025(3) 0.026(3) 0.000(2) -0.010(2) -0.001(2)
C38 0.028(3) 0.031(3) 0.033(4) -0.008(2) -0.005(2) -0.006(2)
C39 0.032(3) 0.058(4) 0.046(5) -0.011(3) -0.006(3) -0.005(3)
C40 0.030(3) 0.098(7) 0.061(6) -0.022(5) 0.006(3) -0.010(4)
C41 0.054(5) 0.136(9) 0.045(5) -0.030(5) 0.018(4) -0.017(5)
C42 0.046(4) 0.098(6) 0.034(4) -0.020(4) -0.002(3) -0.016(4)
C43 0.035(3) 0.034(3) 0.034(4) -0.005(3) -0.004(3) -0.006(3)
C44 0.027(3) 0.026(3) 0.027(3) -0.002(2) -0.006(2) -0.003(2)
C45 0.030(3) 0.031(3) 0.032(4) -0.002(3) -0.007(2) -0.002(2)
C46 0.028(3) 0.059(4) 0.043(4) -0.011(3) -0.005(3) -0.007(3)
C47 0.033(3) 0.107(7) 0.052(5) -0.017(5) 0.008(3) -0.015(4)
C48 0.051(4) 0.132(8) 0.036(5) -0.021(5) 0.010(4) -0.030(5)
C49 0.044(4) 0.082(6) 0.036(4) -0.018(4) 0.002(3) -0.012(4)
C50 0.033(3) 0.034(3) 0.028(3) -0.006(3) -0.009(3) -0.001(2)
O51 0.047(2) 0.031(2) 0.037(3) 0.0139(18) 0.008(2) -0.0010(19)
O52 0.051(3) 0.039(2) 0.031(3) 0.0145(19) 0.009(2) 0.006(2)
C53 0.044(3) 0.024(3) 0.026(3) 0.006(2) 0.006(3) -0.002(3)
C54 0.090(6) 0.039(4) 0.066(6) 0.011(4) -0.023(5) -0.026(4)
C55 0.055(4) 0.030(3) 0.042(4) 0.009(3) -0.007(3) -0.011(3)
C56 0.041(3) 0.025(3) 0.037(4) 0.006(3) -0.002(3) -0.001(2)
C57 0.040(3) 0.028(3) 0.023(3) 0.007(2) 0.003(3) 0.002(2)
C58 0.046(3) 0.032(3) 0.026(3) 0.007(3) -0.001(3) -0.003(3)
C59 0.091(6) 0.054(5) 0.028(4) 0.009(3) -0.014(4) -0.021(4)
C60 0.112(7) 0.061(5) 0.049(5) 0.006(4) -0.035(5) -0.035(5)
O61 0.039(2) 0.032(2) 0.034(3) -0.0125(18) 0.0010(19) -0.0018(18)
O62 0.040(2) 0.034(2) 0.028(2) -0.0090(17) -0.0007(18) -0.0075(18)
C63 0.040(3) 0.020(3) 0.018(3) -0.003(2) 0.000(2) 0.000(2)
C64 0.044(3) 0.026(3) 0.025(3) -0.005(2) -0.005(3) 0.002(2)
C65 0.034(3) 0.030(3) 0.019(3) -0.006(2) 0.002(2) -0.005(2)
C66 0.048(3) 0.026(3) 0.020(3) -0.007(2) -0.005(3) -0.001(3)
C67 0.114(7) 0.038(4) 0.031(4) -0.010(3) -0.029(4) 0.018(4)
C68 0.212(12) 0.043(5) 0.051(6) -0.002(4) -0.060(7) 0.025(6)
C69 0.170(10) 0.025(4) 0.067(6) -0.004(4) -0.047(6) 0.021(5)
C70 0.095(6) 0.025(3) 0.046(5) -0.008(3) -0.016(4) 0.010(3)
N71 0.037(3) 0.017(2) 0.037(3) 0.000(2) 0.004(2) 0.0042(19)
C72 0.089(6) 0.030(4) 0.041(4) -0.003(3) -0.015(4) 0.019(4)
C73 0.107(6) 0.034(4) 0.040(4) -0.005(3) -0.002(4) 0.025(4)
C74 0.055(4) 0.025(3) 0.043(4) -0.002(3) -0.001(3) 0.010(3)
C75 0.203(12) 0.044(5) 0.040(5) 0.009(4) 0.001(6) 0.058(6)
C76 0.179(10) 0.039(4) 0.037(5) 0.002(3) 0.013(5) 0.050(6)
C77 0.052(4) 0.024(3) 0.044(4) 0.001(3) -0.001(3) 0.015(3)
C78 0.129(8) 0.064(5) 0.036(5) -0.007(4) -0.019(5) 0.062(5)
C79 0.101(6) 0.052(5) 0.050(5) -0.011(4) -0.025(5) 0.042(5)
N80 0.043(3) 0.021(2) 0.037(3) 0.002(2) -0.001(2) 0.010(2)
C81 0.067(5) 0.048(4) 0.040(4) 0.009(3) 0.016(4) 0.032(4)
C82 0.075(5) 0.049(4) 0.039(4) 0.005(3) 0.013(4) 0.027(4)
O131 0.0090(12) 0.0029(12) 0.0175(15) 0.0012(11) -0.0011(11) -0.0013(10)

loop_
_atom_type_symbol
_atom_type_description
_atom_type_scat_dispersion_real
_atom_type_scat_dispersion_imag
_atom_type_scat_source
C C 0.0181 0.0091 'International Tables Vol C Tables 4.2.6.8 and 6.1.1.4'
H H 0.0000 0.0000 'International Tables Vol C Tables 4.2.6.8 and 6.1.1.4'
Co Co -2.3653 3.6143 'International Tables Vol C Tables 4.2.6.8 and 6.1.1.4'
N N 0.0311 0.0180 'International Tables Vol C Tables 4.2.6.8 and 6.1.1.4'
O O 0.0492 0.0322 'International Tables Vol C Tables 4.2.6.8 and 6.1.1.4'

loop_
_geom_angle_atom_site_label_1
_geom_angle_atom_site_label_2
_geom_angle_atom_site_label_3
_geom_angle
_geom_angle_site_symmetry_1
_geom_angle_site_symmetry_3
O7 Co1 O91 91.7(3) 4_566 .
O7 Co1 O92 91.7(3) 4_566 .
O7 Co1 O105 82.3(3) 4_566 .
O32 Co1 O7 93.02(17) . 4_566
O32 Co1 O52 178.11(17) . 4_666
O32 Co1 O61 87.17(17) . 4_666
O32 Co1 O91 83.3(3) . .
O32 Co1 O92 83.3(3) . .
O32 Co1 O105 96.9(3) . .
O52 Co1 O7 87.19(17) 4_666 4_566
O52 Co1 O61 92.36(17) 4_666 4_666
O52 Co1 O91 94.8(3) 4_666 .
O52 Co1 O92 94.8(3) 4_666 .
O52 Co1 O105 81.3(3) 4_666 .
O61 Co1 O7 171.81(16) 4_666 4_566
O61 Co1 O91 80.2(3) 4_666 .
O61 Co1 O92 80.2(3) 4_666 .
O61 Co1 O105 89.5(3) 4_666 .
O131 Co1 O7 91.94(14) . 4_566
O131 Co1 O32 90.85(15) . .
O131 Co1 O52 91.02(15) . 4_666
O131 Co1 O61 96.25(14) . 4_666
O131 Co1 O91 173.3(3) . .
O131 Co1 O92 173.3(3) . .
O131 Co1 O105 170.6(3) . .
O4 Co2 O9 176.79(15) . 4_566
O4 Co2 O31 86.91(16) . .
O4 Co2 O34 92.75(16) . 4_666
O4 Co2 N71 89.70(17) . .
O9 Co2 N71 91.73(17) 4_566 .
O31 Co2 O9 90.24(16) . 4_566
O31 Co2 N71 88.85(17) . .
O34 Co2 O9 90.25(16) 4_666 4_566
O34 Co2 O31 173.49(15) 4_666 .
O34 Co2 N71 84.64(17) 4_666 .
O131 Co2 O4 89.20(14) . .
O131 Co2 O9 89.68(14) . 4_566
O131 Co2 O31 97.02(13) . .
O131 Co2 O34 89.47(13) . 4_666
O131 Co2 N71 173.96(15) . .
O5 Co3 O35 91.84(16) 4_565 .
O5 Co3 O51 174.31(16) 4_565 .
O5 Co3 O62 86.35(16) 4_565 .
O5 Co3 N80 91.68(17) 4_565 3_656
O35 Co3 O51 90.02(17) . .
O35 Co3 O62 178.09(17) . .
O35 Co3 N80 92.04(17) . 3_656
O51 Co3 O62 91.73(17) . .
O51 Co3 N80 82.87(18) . 3_656
O62 Co3 N80 87.41(18) . 3_656
O131 Co3 O5 96.28(13) 4_565 4_565
O131 Co3 O35 90.98(14) 4_565 .
O131 Co3 O51 89.07(14) 4_565 .
O131 Co3 O62 89.83(14) 4_565 .
O131 Co3 N80 171.39(16) 4_565 3_656
C6 O4 Co2 131.3(4) . .
C6 O5 Co3 130.0(3) . 4_666
O4 C6 O5 127.7(5) . .
O4 C6 C17 116.1(5) . .
O5 C6 C17 116.3(5) . .
C8 O7 Co1 134.3(4) . 4_665
O7 C8 C10 115.3(5) . .
O9 C8 O7 127.4(5) . .
O9 C8 C10 117.3(5) . .
C8 O9 Co2 129.2(4) . 4_665
C11 C10 C8 119.1(5) . .
C23 C10 C8 120.3(5) . .
C23 C10 C11 120.4(5) . .
C10 C11 C12 121.9(6) . .
C10 C11 C16 119.6(5) . .
C12 C11 C16 118.5(5) . .
C11 C12 H12 119.8 . .
C13 C12 C11 120.3(6) . .
C13 C12 H12 119.8 . .
C12 C13 H13 119.2 . .
C12 C13 C14 121.5(7) . .
C14 C13 H13 119.2 . .
C13 C14 H14 119.7 . .
C15 C14 C13 120.7(7) . .
C15 C14 H14 119.6 . .
C14 C15 H15 119.7 . .
C14 C15 C16 120.5(6) . .
C16 C15 H15 119.7 . .
C15 C16 C11 118.4(5) . .
C17 C16 C11 119.2(5) . .
C17 C16 C15 122.4(5) . .
C16 C17 C6 120.0(5) . .
C18 C17 C6 118.9(5) . .
C18 C17 C16 121.1(5) . .
C17 C18 C19 122.0(5) . .
C17 C18 C23 120.1(5) . .
C19 C18 C23 118.0(5) . .
C18 C19 H19 119.6 . .
C20 C19 C18 120.9(6) . .
C20 C19 H19 119.6 . .
C19 C20 H20 119.3 . .
C19 C20 C21 121.5(7) . .
C21 C20 H20 119.3 . .
C20 C21 H21 120.0 . .
C22 C21 C20 120.0(6) . .
C22 C21 H21 120.0 . .
C21 C22 H22 119.2 . .
C21 C22 C23 121.5(6) . .
C23 C22 H22 119.2 . .
C10 C23 C18 119.5(5) . .
C10 C23 C22 122.3(5) . .
C22 C23 C18 118.2(5) . .
C33 O31 Co2 129.0(4) . .
C33 O32 Co1 131.6(4) . .
O31 C33 C44 117.1(5) . .
O32 C33 O31 128.6(5) . .
O32 C33 C44 114.3(5) . .
C36 O34 Co2 137.4(4) . 4_565
C36 O35 Co3 126.2(3) . .
O34 C36 O35 128.0(5) . .
O34 C36 C37 115.8(5) . .
O35 C36 C37 116.1(5) . .
C38 C37 C36 120.4(5) . .
C38 C37 C50 121.0(5) . .
C50 C37 C36 118.6(5) . .
C37 C38 C39 122.5(5) . .
C37 C38 C43 120.0(5) . .
C43 C38 C39 117.5(6) . .
C38 C39 H39 119.5 . .
C40 C39 C38 121.1(6) . .
C40 C39 H39 119.5 . .
C39 C40 H40 119.6 . .
C39 C40 C41 120.7(6) . .
C41 C40 H40 119.6 . .
C40 C41 H41 119.8 . .
C42 C41 C40 120.3(7) . .
C42 C41 H41 119.8 . .
C41 C42 H42 119.4 . .
C41 C42 C43 121.2(7) . .
C43 C42 H42 119.4 . .
C42 C43 C38 118.9(5) . .
C44 C43 C38 118.8(6) . .
C44 C43 C42 122.3(5) . .
C43 C44 C33 117.9(5) . .
C45 C44 C33 120.3(5) . .
C45 C44 C43 121.8(5) . .
C44 C45 C46 122.7(5) . .
C44 C45 C50 119.4(5) . .
C46 C45 C50 118.0(6) . .
C45 C46 H46 119.5 . .
C47 C46 C45 120.9(6) . .
C47 C46 H46 119.5 . .
C46 C47 H47 119.4 . .
C46 C47 C48 121.2(6) . .
C48 C47 H47 119.4 . .
C47 C48 H48 120.1 . .
C49 C48 C47 119.9(7) . .
C49 C48 H48 120.1 . .
C48 C49 H49 119.1 . .
C48 C49 C50 121.9(6) . .
C50 C49 H49 119.1 . .
C37 C50 C45 119.0(5) . .
C37 C50 C49 122.8(5) . .
C49 C50 C45 118.1(5) . .
C53 O51 Co3 137.2(4) . .
C53 O52 Co1 126.9(4) . 4_565
O51 C53 O52 126.9(5) . .
O51 C53 C57 117.5(5) . .
O52 C53 C57 115.7(5) . .
C55 C54 H54 119.9 . .
C55 C54 C60 120.2(7) . 3_556
C60 C54 H54 119.9 3_556 .
C54 C55 H55 119.3 . .
C54 C55 C56 121.5(6) . .
C56 C55 H55 119.3 . .
C55 C56 C58 118.5(6) . 3_556
C57 C56 C55 123.5(6) . .
C57 C56 C58 118.0(5) . 3_556
C56 C57 C53 119.6(5) . .
C58 C57 C53 119.0(5) . .
C58 C57 C56 121.4(5) . .
C57 C58 C56 120.5(5) . 3_556
C57 C58 C59 121.3(6) . .
C59 C58 C56 118.2(6) . 3_556
C58 C59 H59 119.6 . .
C60 C59 C58 120.7(7) . .
C60 C59 H59 119.6 . .
C54 C60 H60 119.6 3_556 .
C59 C60 C54 120.9(7) . 3_556
C59 C60 H60 119.6 . .
C63 O61 Co1 131.7(3) . 4_565
C63 O62 Co3 131.4(4) . .
O61 C63 O62 126.8(5) . .
O61 C63 C65 116.1(5) . .
O62 C63 C65 117.0(5) . .
C65 C64 C66 119.0(5) . 3
C65 C64 C70 123.0(5) . 3
C70 C64 C66 118.0(5) 3 3
C64 C65 C63 119.9(5) . .
C64 C65 C66 121.8(5) . .
C66 C65 C63 118.3(5) . .
C65 C66 C64 119.1(5) . 3
C65 C66 C67 123.0(5) . .
C67 C66 C64 117.9(5) . 3
C66 C67 H67 119.1 . .
C68 C67 C66 121.7(7) . .
C68 C67 H67 119.1 . .
C67 C68 H68 119.3 . .
C67 C68 C69 121.4(7) . .
C69 C68 H68 119.3 . .
C68 C69 H69 120.3 . .
C70 C69 C68 119.5(7) . .
C70 C69 H69 120.3 . .
C64 C70 H70 119.3 3 .
C69 C70 C64 121.4(6) . 3
C69 C70 H70 119.3 . .
C72 N71 Co2 122.0(4) . .
C72 N71 C76 116.2(5) . .
C76 N71 Co2 121.1(4) . .
N71 C72 H72 117.8 . .
N71 C72 C73 124.5(6) . .
C73 C72 H72 117.8 . .
C72 C73 H73 120.2 . .
C74 C73 C72 119.7(7) . .
C74 C73 H73 120.2 . .
C73 C74 C75 116.3(6) . .
C73 C74 C77 121.6(6) . .
C75 C74 C77 122.0(6) . .
C74 C75 H75 119.8 . .
C74 C75 C76 120.4(7) . .
C76 C75 H75 119.8 . .
N71 C76 C75 122.8(7) . .
N71 C76 H76 118.6 . .
C75 C76 H76 118.6 . .
C78 C77 C74 122.6(6) . .
C82 C77 C74 121.8(6) . .
C82 C77 C78 115.6(6) . .
C77 C78 H78 120.0 . .
C79 C78 C77 120.0(7) . .
C79 C78 H78 120.0 . .
C78 C79 H79 118.1 . .
N80 C79 C78 123.8(7) . .
N80 C79 H79 118.1 . .
C79 N80 Co3 119.3(5) . 3_656
C81 N80 Co3 122.0(4) . 3_656
C81 N80 C79 116.7(5) . .
N80 C81 H81 118.1 . .
N80 C81 C82 123.7(6) . .
C82 C81 H81 118.1 . .
C77 C82 H82 120.0 . .
C81 C82 C77 120.0(7) . .
C81 C82 H82 120.0 . .
C98 O91 Co1 124.8(13) . .
C93 O92 Co1 123(2) . .
O92 C93 C94 122(2) . .
O92 C93 N95 125(2) . .
N95 C93 C94 113(2) . .
C93 N95 C96 128(2) . .
C93 N95 C97 110.5(18) . .
C97 N95 C96 121(2) . .
O91 C98 C97 128.3(16) . .
O91 C98 N99 119.3(18) . .
N99 C98 C97 112.3(14) . .
C98 N99 C100 122.6(19) . .
C98 N99 C101 124(2) . .
C101 N99 C100 112(2) . .
C102 N103 C104 125(2) . .
N103 C104 C97 91.5(19) . .
C106 O105 Co1 118.3(9) . .
O105 C106 C107 120(3) . .
N108 C106 O105 131(2) . .
N108 C106 C107 109.4(18) . .
C106 N108 C109 132(2) . .
C106 N108 C110 112(2) . .
C109 N108 C110 117(2) . .
Co1 O131 Co3 119.94(14) . 4_666
Co2 O131 Co1 119.31(13) . .
Co2 O131 Co3 120.01(14) . 4_666
O114 C115 C116 129.2(16) . .
O114 C115 N118 118.6(12) . .
N118 C115 C116 112.2(9) . .
C115 N118 C117 119.0(12) . .
C115 N118 C119 120.1(11) . .
C117 N118 C119 120.9(12) . .
C121 N120 C119 110(2) . .
O122 C123 C124 122.3(11) . .
O122 C123 N126 122.4(10) . .
N126 C123 C124 115.2(9) . .
C123 N126 C125 119.6(11) . .
C123 N126 C127 121.4(11) . .
C127 N126 C125 117.1(10) . .
C130 N129 C128 115.3(12) . .
C111 N112 C113 118.3(16) . .

loop_
_geom_bond_atom_site_label_1
_geom_bond_atom_site_label_2
_geom_bond_distance
_geom_bond_site_symmetry_2
Co1 O7 2.075(4) 4_566
Co1 O32 2.043(4) .
Co1 O52 2.062(4) 4_666
Co1 O61 2.062(4) 4_666
Co1 O91 2.257(9) .
Co1 O92 2.257(9) .
Co1 O105 2.199(10) .
Co1 O131 2.011(3) .
Co2 O4 2.074(4) .
Co2 O9 2.096(4) 4_566
Co2 O31 2.082(3) .
Co2 O34 2.080(4) 4_666
Co2 N71 2.148(4) .
Co2 O131 2.008(3) .
Co3 O5 2.059(4) 4_565
Co3 O35 2.074(4) .
Co3 O51 2.082(4) .
Co3 O62 2.085(4) .
Co3 N80 2.167(5) 3_656
Co3 O131 2.030(3) 4_565
O4 C6 1.251(6) .
O5 Co3 2.059(4) 4_666
O5 C6 1.258(6) .
C6 C17 1.507(7) .
O7 Co1 2.075(4) 4_665
O7 C8 1.254(7) .
C8 O9 1.251(7) .
C8 C10 1.507(7) .
O9 Co2 2.096(4) 4_665
C10 C11 1.413(8) .
C10 C23 1.398(8) .
C11 C12 1.428(9) .
C11 C16 1.442(8) .
C12 H12 0.9400 .
C12 C13 1.343(10) .
C13 H13 0.9400 .
C13 C14 1.407(11) .
C14 H14 0.9400 .
C14 C15 1.354(10) .
C15 H15 0.9400 .
C15 C16 1.425(8) .
C16 C17 1.401(8) .
C17 C18 1.387(8) .
C18 C19 1.433(8) .
C18 C23 1.439(8) .
C19 H19 0.9400 .
C19 C20 1.347(10) .
C20 H20 0.9400 .
C20 C21 1.409(10) .
C21 H21 0.9400 .
C21 C22 1.348(9) .
C22 H22 0.9400 .
C22 C23 1.431(8) .
O31 C33 1.243(7) .
O32 C33 1.243(7) .
C33 C44 1.534(7) .
O34 Co2 2.080(4) 4_565
O34 C36 1.244(7) .
O35 C36 1.249(7) .
C36 C37 1.520(7) .
C37 C38 1.379(8) .
C37 C50 1.404(8) .
C38 C39 1.441(8) .
C38 C43 1.441(8) .
C39 H39 0.9400 .
C39 C40 1.361(10) .
C40 H40 0.9400 .
C40 C41 1.419(11) .
C41 H41 0.9400 .
C41 C42 1.355(10) .
C42 H42 0.9400 .
C42 C43 1.429(9) .
C43 C44 1.391(8) .
C44 C45 1.383(8) .
C45 C46 1.436(8) .
C45 C50 1.442(8) .
C46 H46 0.9400 .
C46 C47 1.334(10) .
C47 H47 0.9400 .
C47 C48 1.417(10) .
C48 H48 0.9400 .
C48 C49 1.351(10) .
C49 H49 0.9400 .
C49 C50 1.410(9) .
O51 C53 1.254(7) .
O52 Co1 2.062(4) 4_565
O52 C53 1.258(7) .
C53 C57 1.512(7) .
C54 H54 0.9400 .
C54 C55 1.356(10) .
C54 C60 1.413(11) 3_556
C55 H55 0.9400 .
C55 C56 1.413(8) .
C56 C57 1.391(8) .
C56 C58 1.438(8) 3_556
C57 C58 1.385(8) .
C58 C56 1.438(8) 3_556
C58 C59 1.429(9) .
C59 H59 0.9400 .
C59 C60 1.354(10) .
C60 C54 1.413(11) 3_556
C60 H60 0.9400 .
O61 Co1 2.062(4) 4_565
O61 C63 1.252(7) .
O62 C63 1.252(7) .
C63 C65 1.498(7) .
C64 C65 1.395(8) .
C64 C66 1.459(7) 3
C64 C70 1.422(8) 3
C65 C66 1.398(8) .
C66 C64 1.460(7) 3
C66 C67 1.412(9) .
C67 H67 0.9400 .
C67 C68 1.331(10) .
C68 H68 0.9400 .
C68 C69 1.425(11) .
C69 H69 0.9400 .
C69 C70 1.355(10) .
C70 C64 1.422(8) 3
C70 H70 0.9400 .
N71 C72 1.313(8) .
N71 C76 1.321(9) .
C72 H72 0.9400 .
C72 C73 1.377(9) .
C73 H73 0.9400 .
C73 C74 1.366(9) .
C74 C75 1.367(10) .
C74 C77 1.495(8) .
C75 H75 0.9400 .
C75 C76 1.390(10) .
C76 H76 0.9400 .
C77 C78 1.397(10) .
C77 C82 1.389(9) .
C78 H78 0.9400 .
C78 C79 1.364(10) .
C79 H79 0.9400 .
C79 N80 1.329(9) .
N80 Co3 2.167(5) 3_656
N80 C81 1.316(8) .
C81 H81 0.9400 .
C81 C82 1.378(9) .
C82 H82 0.9400 .
O91 C98 1.287(15) .
O92 C93 1.260(17) .
C93 C94 1.540(18) .
C93 N95 1.327(18) .
N95 C96 1.453(18) .
N95 C97 1.431(17) .
C97 C98 1.587(16) .
C97 C104 1.70(3) .
C98 N99 1.334(17) .
N99 C100 1.477(18) .
N99 C101 1.461(18) .
C102 N103 1.428(17) .
N103 C104 1.472(18) .
O105 C106 1.279(18) .
C106 C107 1.589(19) .
C106 N108 1.28(3) .
N108 C109 1.418(18) .
N108 C110 1.482(19) .
O131 Co3 2.030(3) 4_666
O114 C115 1.248(10) .
C115 C116 1.537(10) .
C115 N118 1.346(9) .
C117 N118 1.440(9) .
N118 C119 1.442(9) .
C119 N120 1.515(17) .
N120 C121 1.492(19) .
O122 C123 1.233(9) .
C123 C124 1.531(9) .
C123 N126 1.327(14) .
C125 N126 1.452(9) .
N126 C127 1.447(9) .
C128 N129 1.463(10) .
N129 C130 1.456(10) .
C111 N112 1.405(16) .
N112 C113 1.466(16) .
